data_7003720
loop_
_publ_author_name
'Levason, William'
'Manning, Joanna M.'
'Nirwan, Manisha'
'Ratnani, Raju'
'Reid, Gillian'
'Smith, Hayley L.'
'Webster, Michael'

_publ_section_title
;
 Selenoether macrocyclic chemistry---syntheses and properties of new
 potentially tridentate and hexadentate Se/O-donor macrocycles
;
_journal_issue 26
_journal_name_full 'Dalton Transactions'
_journal_page_first 3486
_journal_page_last 3492
_journal_paper_doi 10.1039/b718950h
_journal_year 2008
_chemical_formula_moiety 'C24 H32 O2 Se4'
_chemical_formula_sum 'C24 H32 O2 Se4'
_chemical_formula_weight 668.34
_chemical_name_systematic
;
6,7,17,18-dibenzo-1,12-dioxa-4,9,15,20-tetraselenacyclodocosa-6,17-diene
;
_space_group_IT_number 14
_symmetry_cell_setting monoclinic
_symmetry_Int_Tables_number 14
_symmetry_space_group_name_Hall '-P 2ybc'
_symmetry_space_group_name_H-M 'P 1 21/c 1'
_atom_sites_solution_hydrogens geom
_atom_sites_solution_primary direct
_atom_sites_solution_secondary difmap
_audit_creation_date 2006-06-24
_audit_creation_method 'SHELXL-97 + hand edit'
_cell_angle_alpha 90.00
_cell_angle_beta 95.316(16)
_cell_angle_gamma 90.00
_cell_formula_units_Z 2
_cell_length_a 9.075(3)
_cell_length_b 4.8236(12)
_cell_length_c 28.058(7)
_cell_measurement_reflns_used 2625
_cell_measurement_temperature 120(2)
_cell_measurement_theta_max 27.48
_cell_measurement_theta_min 2.91
_cell_volume 1222.9(6)
_computing_structure_refinement 'SHELXL-97 (Sheldrick, 1997)'
_computing_structure_solution 'SHELXS-97 (Sheldrick, 1997)'
_diffrn_ambient_temperature 120(2)
_diffrn_measured_fraction_theta_full 0.986
_diffrn_measured_fraction_theta_max 0.986
_diffrn_measurement_device_type 'area detector, Nonius Kappa ccd'
_diffrn_measurement_method '\f and \w scans'
_diffrn_radiation_monochromator '10cm confocal mirrors'
_diffrn_radiation_source 'Nonius rotating anode'
_diffrn_radiation_type MoK\a
_diffrn_radiation_wavelength 0.71073
_diffrn_reflns_av_R_equivalents 0.0848
_diffrn_reflns_av_sigmaI/netI 0.0784
_diffrn_reflns_limit_h_max 11
_diffrn_reflns_limit_h_min -11
_diffrn_reflns_limit_k_max 6
_diffrn_reflns_limit_k_min -6
_diffrn_reflns_limit_l_max 36
_diffrn_reflns_limit_l_min -29
_diffrn_reflns_number 11967
_diffrn_reflns_theta_full 27.58
_diffrn_reflns_theta_max 27.58
_diffrn_reflns_theta_min 3.52
_diffrn_standards_decay_% 0
_diffrn_standards_number 0
_exptl_absorpt_coefficient_mu 6.018
_exptl_absorpt_correction_T_max 1.0000
_exptl_absorpt_correction_T_min 0.7315
_exptl_absorpt_correction_type multi-scan
_exptl_absorpt_process_details 'G.M. Sheldrick, (2003). SADABS. Version 2.10. Bruker AXS Inc.'
_exptl_crystal_colour colourless
_exptl_crystal_density_diffrn 1.815
_exptl_crystal_density_method 'not measured'
_exptl_crystal_description needle
_exptl_crystal_F_000 656
_exptl_crystal_size_max 0.08
_exptl_crystal_size_mid 0.02
_exptl_crystal_size_min 0.01
_refine_diff_density_max 1.250
_refine_diff_density_min -0.702
_refine_diff_density_rms 0.172
_refine_ls_extinction_method none
_refine_ls_goodness_of_fit_ref 1.047
_refine_ls_hydrogen_treatment noref
_refine_ls_matrix_type full
_refine_ls_number_parameters 136
_refine_ls_number_reflns 2802
_refine_ls_number_restraints 0
_refine_ls_restrained_S_all 1.047
_refine_ls_R_factor_all 0.1077
_refine_ls_R_factor_gt 0.0721
_refine_ls_shift/su_max 0.000
_refine_ls_shift/su_mean 0.000
_refine_ls_structure_factor_coef Fsqd
_refine_ls_weighting_details 'w=1/[\s^2^(Fo^2^)+(0.0925P)^2^+6.5922P] where P=(Fo^2^+2Fc^2^)/3'
_refine_ls_weighting_scheme calc
_refine_ls_wR_factor_gt 0.1738
_refine_ls_wR_factor_ref 0.1955
_reflns_number_gt 1992
_reflns_number_total 2802
_reflns_threshold_expression I>2sigma(I)
_cod_data_source_file b718950h.txt
_cod_data_source_block 06mn003_[C24H32O2Se4]
_cod_original_cell_volume 1223.0(6)
_cod_original_sg_symbol_H-M 'P 21/c'
_cod_database_code 7003720

loop_
_symmetry_equiv_pos_as_xyz
'x, y, z'
'-x, y+1/2, -z+1/2'
'-x, -y, -z'
'x, -y-1/2, z-1/2'

loop_
_atom_site_label
_atom_site_type_symbol
_atom_site_fract_x
_atom_site_fract_y
_atom_site_fract_z
_atom_site_U_iso_or_equiv
_atom_site_adp_type
_atom_site_occupancy
_atom_site_symmetry_multiplicity
_atom_site_calc_flag
_atom_site_refinement_flags
_atom_site_disorder_assembly
_atom_site_disorder_group
Se1 Se 1.05515(8) 0.46521(16) 0.16411(3) 0.0315(3) Uani 1 1 d . . .
Se2 Se 0.74873(10) 0.55223(19) 0.05107(3) 0.0376(3) Uani 1 1 d . . .
O1 O 1.2402(6) -0.0714(11) 0.07087(19) 0.0340(13) Uani 1 1 d . . .
C1 C 0.6502(8) 0.4580(15) 0.1424(3) 0.0275(16) Uani 1 1 d . . .
C2 C 0.7577(8) 0.4124(15) 0.1805(3) 0.0271(16) Uani 1 1 d . . .
C3 C 0.7483(9) 0.5610(15) 0.2231(3) 0.0330(18) Uani 1 1 d . . .
H3 H 0.8198 0.5277 0.2494 0.040 Uiso 1 1 calc R . .
C4 C 0.6386(8) 0.7539(16) 0.2279(3) 0.0314(17) Uani 1 1 d . . .
H4 H 0.6355 0.8539 0.2569 0.038 Uiso 1 1 calc R . .
C5 C 0.5328(9) 0.8001(18) 0.1898(3) 0.0369(19) Uani 1 1 d . . .
H5 H 0.4569 0.9332 0.1925 0.044 Uiso 1 1 calc R . .
C6 C 0.5380(8) 0.6551(17) 0.1486(3) 0.0319(17) Uani 1 1 d . . .
H6 H 0.4637 0.6867 0.1230 0.038 Uiso 1 1 calc R . .
C7 C 0.8884(9) 0.2267(17) 0.1772(3) 0.0329(18) Uani 1 1 d . . .
H7A H 0.8678 0.0900 0.1511 0.040 Uiso 1 1 calc R . .
H7B H 0.9113 0.1251 0.2077 0.040 Uiso 1 1 calc R . .
C8 C 1.1854(8) 0.1988(17) 0.1380(3) 0.0322(17) Uani 1 1 d . . .
H8A H 1.2840 0.2841 0.1363 0.039 Uiso 1 1 calc R . .
H8B H 1.1975 0.0368 0.1596 0.039 Uiso 1 1 calc R . .
C9 C 1.1272(9) 0.1018(17) 0.0887(3) 0.0325(17) Uani 1 1 d . . .
H9A H 1.0346 -0.0051 0.0903 0.039 Uiso 1 1 calc R . .
H9B H 1.1059 0.2626 0.0672 0.039 Uiso 1 1 calc R . .
C10 C 1.1912(9) -0.1831(18) 0.0253(3) 0.0328(18) Uani 1 1 d . . .
H10A H 1.1718 -0.0318 0.0017 0.039 Uiso 1 1 calc R . .
H10B H 1.0983 -0.2887 0.0272 0.039 Uiso 1 1 calc R . .
C11 C 1.3112(10) -0.372(2) 0.0101(3) 0.039(2) Uani 1 1 d . . .
H11A H 1.3339 -0.5152 0.0350 0.047 Uiso 1 1 calc R . .
H11B H 1.4023 -0.2626 0.0073 0.047 Uiso 1 1 calc R . .
C12 C 0.6499(9) 0.3099(17) 0.0949(3) 0.0335(18) Uani 1 1 d . . .
H12A H 0.5470 0.2715 0.0817 0.040 Uiso 1 1 calc R . .
H12B H 0.7033 0.1314 0.0992 0.040 Uiso 1 1 calc R . .

loop_
_atom_site_aniso_label
_atom_site_aniso_U_11
_atom_site_aniso_U_22
_atom_site_aniso_U_33
_atom_site_aniso_U_23
_atom_site_aniso_U_13
_atom_site_aniso_U_12
Se1 0.0319(5) 0.0276(5) 0.0350(5) -0.0013(3) 0.0038(3) 0.0003(3)
Se2 0.0454(5) 0.0415(5) 0.0268(4) -0.0035(3) 0.0078(3) -0.0055(4)
O1 0.031(3) 0.041(3) 0.030(3) -0.002(2) -0.001(2) 0.006(2)
C1 0.026(4) 0.028(4) 0.029(4) 0.002(3) 0.008(3) -0.007(3)
C2 0.034(4) 0.022(4) 0.026(4) 0.005(3) 0.007(3) -0.001(3)
C3 0.046(5) 0.025(4) 0.028(4) 0.007(3) 0.001(3) -0.009(3)
C4 0.035(4) 0.031(4) 0.028(4) 0.002(3) 0.004(3) 0.002(3)
C5 0.031(4) 0.039(5) 0.041(4) 0.003(4) 0.006(4) 0.007(4)
C6 0.027(4) 0.031(4) 0.036(4) 0.011(3) -0.004(3) -0.004(3)
C7 0.038(4) 0.031(4) 0.031(4) 0.003(3) 0.012(3) -0.002(3)
C8 0.029(4) 0.038(5) 0.030(4) 0.001(3) 0.001(3) 0.002(3)
C9 0.035(4) 0.036(4) 0.027(4) 0.003(3) 0.004(3) 0.011(3)
C10 0.032(4) 0.043(5) 0.024(4) 0.000(3) 0.005(3) 0.008(4)
C11 0.041(5) 0.053(5) 0.024(4) -0.007(4) 0.001(3) 0.002(4)
C12 0.042(5) 0.029(4) 0.030(4) 0.006(3) 0.000(3) 0.003(4)

loop_
_atom_type_symbol
_atom_type_description
_atom_type_scat_dispersion_real
_atom_type_scat_dispersion_imag
_atom_type_scat_source
C C 0.0033 0.0016 'International Tables Vol C Tables 4.2.6.8 and 6.1.1.4'
H H 0.0000 0.0000 'International Tables Vol C Tables 4.2.6.8 and 6.1.1.4'
O O 0.0106 0.0060 'International Tables Vol C Tables 4.2.6.8 and 6.1.1.4'
Se Se -0.0929 2.2259 'International Tables Vol C Tables 4.2.6.8 and 6.1.1.4'

loop_
_geom_angle_atom_site_label_1
_geom_angle_atom_site_label_2
_geom_angle_atom_site_label_3
_geom_angle
_geom_angle_site_symmetry_1
_geom_angle_site_symmetry_3
_geom_angle_publ_flag
C8 Se1 C7 101.0(3) . . ?
C11 Se2 C12 100.3(4) 3_755 . ?
C10 O1 C9 110.9(5) . . ?
C2 C1 C6 118.1(7) . . ?
C2 C1 C12 123.0(7) . . ?
C6 C1 C12 118.9(7) . . ?
C1 C2 C3 118.6(7) . . ?
C1 C2 C7 123.3(7) . . ?
C3 C2 C7 118.0(7) . . ?
C4 C3 C2 122.0(7) . . ?
C4 C3 H3 119.0 . . ?
C2 C3 H3 119.0 . . ?
C3 C4 C5 119.1(7) . . ?
C3 C4 H4 120.4 . . ?
C5 C4 H4 120.4 . . ?
C6 C5 C4 119.9(8) . . ?
C6 C5 H5 120.0 . . ?
C4 C5 H5 120.0 . . ?
C5 C6 C1 122.2(7) . . ?
C5 C6 H6 118.9 . . ?
C1 C6 H6 118.9 . . ?
C2 C7 Se1 106.9(5) . . ?
C2 C7 H7A 110.3 . . ?
Se1 C7 H7A 110.3 . . ?
C2 C7 H7B 110.3 . . ?
Se1 C7 H7B 110.3 . . ?
H7A C7 H7B 108.6 . . ?
C9 C8 Se1 112.3(5) . . ?
C9 C8 H8A 109.1 . . ?
Se1 C8 H8A 109.1 . . ?
C9 C8 H8B 109.1 . . ?
Se1 C8 H8B 109.1 . . ?
H8A C8 H8B 107.9 . . ?
O1 C9 C8 107.2(6) . . ?
O1 C9 H9A 110.3 . . ?
C8 C9 H9A 110.3 . . ?
O1 C9 H9B 110.3 . . ?
C8 C9 H9B 110.3 . . ?
H9A C9 H9B 108.5 . . ?
O1 C10 C11 107.9(6) . . ?
O1 C10 H10A 110.1 . . ?
C11 C10 H10A 110.1 . . ?
O1 C10 H10B 110.1 . . ?
C11 C10 H10B 110.1 . . ?
H10A C10 H10B 108.4 . . ?
C10 C11 Se2 111.4(5) . 3_755 ?
C10 C11 H11A 109.3 . . ?
Se2 C11 H11A 109.3 3_755 . ?
C10 C11 H11B 109.3 . . ?
Se2 C11 H11B 109.3 3_755 . ?
H11A C11 H11B 108.0 . . ?
C1 C12 Se2 107.8(5) . . ?
C1 C12 H12A 110.1 . . ?
Se2 C12 H12A 110.1 . . ?
C1 C12 H12B 110.1 . . ?
Se2 C12 H12B 110.1 . . ?
H12A C12 H12B 108.5 . . ?

loop_
_geom_bond_atom_site_label_1
_geom_bond_atom_site_label_2
_geom_bond_distance
_geom_bond_site_symmetry_2
_geom_bond_publ_flag
Se1 C8 1.936(8) . ?
Se1 C7 1.963(8) . ?
Se2 C11 1.957(8) 3_755 ?
Se2 C12 1.972(8) . ?
O1 C10 1.421(9) . ?
O1 C9 1.448(9) . ?
C1 C2 1.396(11) . ?
C1 C6 1.416(11) . ?
C1 C12 1.510(11) . ?
C2 C3 1.402(11) . ?
C2 C7 1.496(11) . ?
C3 C4 1.379(11) . ?
C3 H3 0.9500 . ?
C4 C5 1.387(11) . ?
C4 H4 0.9500 . ?
C5 C6 1.355(12) . ?
C5 H5 0.9500 . ?
C6 H6 0.9500 . ?
C7 H7A 0.9900 . ?
C7 H7B 0.9900 . ?
C8 C9 1.507(10) . ?
C8 H8A 0.9900 . ?
C8 H8B 0.9900 . ?
C9 H9A 0.9900 . ?
C9 H9B 0.9900 . ?
C10 C11 1.511(11) . ?
C10 H10A 0.9900 . ?
C10 H10B 0.9900 . ?
C11 Se2 1.957(8) 3_755 ?
C11 H11A 0.9900 . ?
C11 H11B 0.9900 . ?
C12 H12A 0.9900 . ?
C12 H12B 0.9900 . ?

loop_
_geom_torsion_atom_site_label_1
_geom_torsion_atom_site_label_2
_geom_torsion_atom_site_label_3
_geom_torsion_atom_site_label_4
_geom_torsion
_geom_torsion_site_symmetry_1
_geom_torsion_site_symmetry_2
_geom_torsion_site_symmetry_3
_geom_torsion_site_symmetry_4
_geom_torsion_publ_flag
C6 C1 C2 C3 0.7(10) . . . . ?
C12 C1 C2 C3 179.8(7) . . . . ?
C6 C1 C2 C7 -175.1(7) . . . . ?
C12 C1 C2 C7 4.0(11) . . . . ?
C1 C2 C3 C4 -1.5(11) . . . . ?
C7 C2 C3 C4 174.6(7) . . . . ?
C2 C3 C4 C5 0.9(11) . . . . ?
C3 C4 C5 C6 0.4(12) . . . . ?
C4 C5 C6 C1 -1.1(12) . . . . ?
C2 C1 C6 C5 0.5(11) . . . . ?
C12 C1 C6 C5 -178.6(7) . . . . ?
C1 C2 C7 Se1 97.3(7) . . . . ?
C3 C2 C7 Se1 -78.6(7) . . . . ?
C8 Se1 C7 C2 -159.7(5) . . . . ?
C7 Se1 C8 C9 71.2(6) . . . . ?
C10 O1 C9 C8 177.2(7) . . . . ?
Se1 C8 C9 O1 173.9(5) . . . . ?
C9 O1 C10 C11 -177.2(7) . . . . ?
O1 C10 C11 Se2 177.2(5) . . . 3_755 ?
C2 C1 C12 Se2 -95.7(7) . . . . ?
C6 C1 C12 Se2 83.5(7) . . . . ?
C11 Se2 C12 C1 -165.5(5) 3_755 . . . ?
